data_4078618
loop_
_publ_author_name
'Patra, Malay'
'Gasser, Gilles'
'Wenzel, Michaela'
'Merz, Klaus'
'Bandow, Julia E.'
'Metzler-Nolte, Nils'

_publ_section_title
;
 Sandwich and Half-Sandwich Derivatives of Platensimycin: Synthesis and
 Biological Evaluation
;
_journal_issue 16
_journal_name_full Organometallics
_journal_page_first 5760
_journal_paper_doi 10.1021/om201146c
_journal_volume 31
_journal_year 2012
_chemical_formula_sum 'C23 H20 Mn N O9'
_chemical_formula_weight 509.34
_chemical_name_systematic
; 
 ? 
;
_space_group_IT_number 2
_symmetry_cell_setting triclinic
_symmetry_space_group_name_Hall '-P 1'
_symmetry_space_group_name_H-M 'P -1'
_atom_sites_solution_hydrogens geom
_atom_sites_solution_primary direct
_atom_sites_solution_secondary difmap
_audit_creation_method SHELXL-97
_cell_angle_alpha 82.10(4)
_cell_angle_beta 86.75(5)
_cell_angle_gamma 67.37(4)
_cell_formula_units_Z 2
_cell_length_a 7.727(11)
_cell_length_b 9.545(15)
_cell_length_c 16.53(3)
_cell_measurement_temperature 173(2)
_cell_volume 1115(3)
_computing_structure_refinement 'SHELXL-97 (Sheldrick, 1997)'
_computing_structure_solution 'SHELXS-97 (Sheldrick, 1990)'
_diffrn_ambient_temperature 173(2)
_diffrn_measured_fraction_theta_full 0.999
_diffrn_measured_fraction_theta_max 0.999
_diffrn_radiation_monochromator graphite
_diffrn_radiation_source 'fine-focus sealed tube'
_diffrn_radiation_type MoK\a
_diffrn_radiation_wavelength 0.71075
_diffrn_reflns_av_R_equivalents 0.1563
_diffrn_reflns_av_sigmaI/netI 0.2048
_diffrn_reflns_limit_h_max 9
_diffrn_reflns_limit_h_min -9
_diffrn_reflns_limit_k_max 11
_diffrn_reflns_limit_k_min -11
_diffrn_reflns_limit_l_max 19
_diffrn_reflns_limit_l_min -19
_diffrn_reflns_number 9655
_diffrn_reflns_theta_full 25.00
_diffrn_reflns_theta_max 25.00
_diffrn_reflns_theta_min 2.50
_exptl_absorpt_coefficient_mu 0.648
_exptl_absorpt_correction_T_max 0.9381
_exptl_absorpt_correction_T_min 0.9381
_exptl_absorpt_correction_type empirical
_exptl_crystal_density_diffrn 1.518
_exptl_crystal_density_method 'not measured'
_exptl_crystal_F_000 524
_exptl_crystal_size_max 0.10
_exptl_crystal_size_mid 0.10
_exptl_crystal_size_min 0.10
_refine_diff_density_max 0.333
_refine_diff_density_min -0.363
_refine_diff_density_rms 0.077
_refine_ls_extinction_method none
_refine_ls_goodness_of_fit_ref 1.037
_refine_ls_hydrogen_treatment constr
_refine_ls_matrix_type full
_refine_ls_number_parameters 307
_refine_ls_number_reflns 3927
_refine_ls_number_restraints 0
_refine_ls_restrained_S_all 1.037
_refine_ls_R_factor_all 0.2148
_refine_ls_R_factor_gt 0.0905
_refine_ls_shift/su_max 0.000
_refine_ls_shift/su_mean 0.000
_refine_ls_structure_factor_coef Fsqd
_refine_ls_weighting_details 'calc w=1/[\s^2^(Fo^2^)+(0.0424P)^2^+0.3808P] where P=(Fo^2^+2Fc^2^)/3'
_refine_ls_weighting_scheme calc
_refine_ls_wR_factor_gt 0.1341
_refine_ls_wR_factor_ref 0.1839
_reflns_number_gt 1657
_reflns_number_total 3927
_reflns_threshold_expression >2sigma(I)
_cod_data_source_file om201146c_si_002.cif
_cod_data_source_block Compound_4
_cod_original_sg_symbol_H-M P-1
_cod_database_code 4078618

loop_
_symmetry_equiv_pos_as_xyz
'x, y, z'
'-x, -y, -z'

loop_
_atom_site_label
_atom_site_type_symbol
_atom_site_fract_x
_atom_site_fract_y
_atom_site_fract_z
_atom_site_U_iso_or_equiv
_atom_site_adp_type
_atom_site_occupancy
_atom_site_symmetry_multiplicity
_atom_site_calc_flag
_atom_site_refinement_flags
Mn1 Mn 0.43774(18) 0.19663(14) 0.32726(8) 0.0521(5) Uani 1 1 d .
C11 C 0.2169(10) 0.6532(8) 0.3612(4) 0.040(2) Uani 1 1 d .
O6 O 0.3549(6) 1.1172(6) 0.0276(3) 0.0506(15) Uani 1 1 d .
H6A H 0.4281 1.1413 -0.0057 0.076 Uiso 1 1 calc R
O3 O 0.2956(11) 0.1384(9) 0.4922(5) 0.134(4) Uani 1 1 d .
C19 C -0.1966(11) 1.3434(10) -0.0388(5) 0.057(2) Uani 1 1 d .
H19A H -0.3255 1.3973 -0.0518 0.069 Uiso 1 1 calc R
O4 O 0.5221(7) 0.5689(6) 0.2977(3) 0.0553(16) Uani 1 1 d .
O8 O 0.2153(7) 1.4419(6) -0.1792(3) 0.0690(18) Uani 1 1 d .
H8A H 0.3021 1.4326 -0.2135 0.103 Uiso 1 1 calc R
C2 C 0.1796(10) 0.3904(8) 0.3007(5) 0.041(2) Uani 1 1 d .
O7 O -0.2825(7) 1.1840(6) 0.0608(3) 0.0671(18) Uani 1 1 d .
H7A H -0.2499 1.1385 0.1080 0.101 Uiso 1 1 calc R
C4 C 0.4413(11) 0.3372(9) 0.2165(4) 0.046(2) Uani 1 1 d .
H4A H 0.5546 0.3432 0.1862 0.056 Uiso 1 1 calc R
O5 O -0.1237(8) 1.0538(7) 0.1980(3) 0.079(2) Uani 1 1 d .
C22 C 0.1753(10) 1.1951(8) 0.0019(5) 0.040(2) Uani 1 1 d .
C12 C 0.3745(11) 0.5475(9) 0.3114(4) 0.041(2) Uani 1 1 d .
N1 N 0.1169(8) 1.0244(6) 0.1097(4) 0.0432(17) Uani 1 1 d .
H1B H 0.2316 0.9606 0.1004 0.052 Uiso 1 1 calc R
C13 C 0.2908(12) 0.7259(9) 0.4199(5) 0.066(3) Uani 1 1 d .
H13A H 0.3743 0.6458 0.4595 0.099 Uiso 1 1 calc R
H13B H 0.1855 0.7958 0.4487 0.099 Uiso 1 1 calc R
H13C H 0.3603 0.7830 0.3893 0.099 Uiso 1 1 calc R
C17 C 0.0430(10) 1.1498(8) 0.0479(4) 0.0346(19) Uani 1 1 d .
O1 O 0.7981(9) 0.1888(8) 0.3810(4) 0.088(2) Uani 1 1 d .
O9 O 0.4446(8) 1.2616(7) -0.1032(3) 0.0665(19) Uani 1 1 d .
C10 C 0.1121(10) 0.5616(8) 0.4099(5) 0.044(2) Uani 1 1 d .
H10A H 0.0075 0.6324 0.4397 0.053 Uiso 1 1 calc R
H10B H 0.1988 0.4858 0.4511 0.053 Uiso 1 1 calc R
C15 C 0.1736(11) 0.8639(9) 0.2381(5) 0.056(2) Uani 1 1 d .
H15A H 0.2381 0.9103 0.2697 0.068 Uiso 1 1 calc R
H15B H 0.2701 0.7912 0.2058 0.068 Uiso 1 1 calc R
C23 C 0.2771(13) 1.3329(10) -0.1160(5) 0.054(2) Uani 1 1 d .
C16 C 0.0403(11) 0.9870(9) 0.1806(5) 0.045(2) Uani 1 1 d .
C14 C 0.0845(10) 0.7753(8) 0.2975(5) 0.046(2) Uani 1 1 d .
H14A H 0.0265 0.7242 0.2657 0.056 Uiso 1 1 calc R
H14B H -0.0176 0.8492 0.3270 0.056 Uiso 1 1 calc R
C7 C 0.5431(12) -0.0019(11) 0.3153(6) 0.067(3) Uani 1 1 d .
C21 C 0.1260(10) 1.3073(8) -0.0658(5) 0.040(2) Uani 1 1 d .
C8 C 0.3555(13) 0.1588(11) 0.4287(6) 0.078(3) Uani 1 1 d .
C6 C 0.6580(13) 0.1900(10) 0.3601(5) 0.060(3) Uani 1 1 d .
C3 C 0.3357(10) 0.4313(9) 0.2770(4) 0.039(2) Uani 1 1 d .
C20 C -0.0644(11) 1.3834(9) -0.0835(5) 0.051(2) Uani 1 1 d .
H20A H -0.1029 1.4644 -0.1272 0.061 Uiso 1 1 calc R
C18 C -0.1447(11) 1.2242(10) 0.0258(5) 0.045(2) Uani 1 1 d .
C1 C 0.1884(12) 0.2744(9) 0.2553(5) 0.054(2) Uani 1 1 d .
H1A H 0.0957 0.2241 0.2582 0.065 Uiso 1 1 calc R
O2 O 0.6139(9) -0.1294(7) 0.3053(5) 0.102(3) Uani 1 1 d .
C9 C 0.0322(10) 0.4766(8) 0.3597(5) 0.046(2) Uani 1 1 d .
H9A H -0.0078 0.4039 0.3968 0.056 Uiso 1 1 calc R
H9B H -0.0789 0.5508 0.3290 0.056 Uiso 1 1 calc R
C5 C 0.3459(12) 0.2419(9) 0.2043(5) 0.058(3) Uani 1 1 d .
H5A H 0.3829 0.1657 0.1643 0.070 Uiso 1 1 calc R

loop_
_atom_site_aniso_label
_atom_site_aniso_U_11
_atom_site_aniso_U_22
_atom_site_aniso_U_33
_atom_site_aniso_U_23
_atom_site_aniso_U_13
_atom_site_aniso_U_12
Mn1 0.0490(9) 0.0421(8) 0.0571(10) -0.0036(7) 0.0044(7) -0.0097(6)
C11 0.049(5) 0.039(5) 0.031(5) -0.008(4) 0.002(4) -0.016(4)
O6 0.028(3) 0.068(4) 0.045(3) 0.011(3) 0.007(3) -0.012(3)
O3 0.098(6) 0.122(7) 0.104(7) 0.049(6) 0.038(5) 0.018(5)
C19 0.043(5) 0.066(6) 0.061(6) 0.011(5) -0.007(5) -0.024(5)
O4 0.051(4) 0.058(4) 0.060(4) 0.004(3) 0.006(3) -0.029(3)
O8 0.046(4) 0.088(5) 0.058(4) 0.025(4) 0.000(3) -0.021(3)
C2 0.042(5) 0.039(5) 0.037(5) -0.003(4) 0.001(4) -0.011(4)
O7 0.046(4) 0.098(5) 0.060(4) 0.011(4) 0.000(3) -0.036(3)
C4 0.041(5) 0.067(6) 0.035(5) -0.014(5) 0.009(4) -0.023(5)
O5 0.055(4) 0.079(5) 0.058(4) 0.028(4) 0.019(3) 0.008(3)
C22 0.040(5) 0.039(5) 0.041(5) -0.010(4) 0.006(4) -0.014(4)
C12 0.049(5) 0.041(5) 0.028(5) 0.011(4) -0.002(4) -0.019(4)
N1 0.039(4) 0.039(4) 0.040(4) 0.005(4) 0.007(3) -0.005(3)
C13 0.095(7) 0.074(7) 0.039(5) -0.002(5) 0.002(5) -0.047(6)
C17 0.033(5) 0.037(5) 0.027(5) -0.001(4) 0.001(4) -0.007(4)
O1 0.079(5) 0.108(6) 0.085(5) -0.022(4) -0.025(4) -0.038(4)
O9 0.040(4) 0.100(5) 0.050(4) 0.017(4) 0.001(3) -0.025(3)
C10 0.049(5) 0.038(5) 0.045(5) -0.004(4) 0.010(4) -0.019(4)
C15 0.049(5) 0.056(6) 0.054(6) 0.006(5) 0.004(5) -0.014(5)
C23 0.061(6) 0.057(6) 0.042(6) 0.002(5) -0.003(5) -0.021(5)
C16 0.043(5) 0.050(5) 0.037(5) 0.000(4) 0.012(4) -0.017(4)
C14 0.049(5) 0.037(5) 0.046(5) 0.000(4) 0.018(4) -0.013(4)
C7 0.060(7) 0.050(6) 0.099(8) -0.001(6) -0.003(6) -0.033(5)
C21 0.043(5) 0.041(5) 0.033(5) 0.003(4) 0.005(4) -0.014(4)
C8 0.047(6) 0.069(7) 0.077(8) 0.019(6) 0.017(6) 0.010(5)
C6 0.069(7) 0.056(6) 0.052(6) -0.002(5) -0.023(5) -0.020(5)
C3 0.033(5) 0.041(5) 0.035(5) -0.001(4) 0.010(4) -0.007(4)
C20 0.040(5) 0.064(6) 0.046(6) 0.005(5) -0.005(4) -0.020(5)
C18 0.043(5) 0.060(6) 0.043(5) -0.017(5) 0.016(4) -0.029(5)
C1 0.057(6) 0.044(5) 0.058(6) -0.014(5) -0.003(5) -0.012(4)
O2 0.061(4) 0.052(4) 0.195(8) -0.033(5) 0.008(5) -0.019(4)
C9 0.037(5) 0.039(5) 0.057(6) 0.007(4) 0.005(4) -0.013(4)
C5 0.067(7) 0.057(6) 0.042(6) -0.017(5) -0.008(5) -0.009(5)

loop_
_atom_type_symbol
_atom_type_description
_atom_type_scat_dispersion_real
_atom_type_scat_dispersion_imag
_atom_type_scat_source
C C 0.0033 0.0016 'International Tables Vol C Tables 4.2.6.8 and 6.1.1.4'
H H 0.0000 0.0000 'International Tables Vol C Tables 4.2.6.8 and 6.1.1.4'
Mn Mn 0.3368 0.7283 'International Tables Vol C Tables 4.2.6.8 and 6.1.1.4'
N N 0.0061 0.0033 'International Tables Vol C Tables 4.2.6.8 and 6.1.1.4'
O O 0.0106 0.0060 'International Tables Vol C Tables 4.2.6.8 and 6.1.1.4'

loop_
_geom_angle_atom_site_label_1
_geom_angle_atom_site_label_2
_geom_angle_atom_site_label_3
_geom_angle
C7 Mn1 C6 89.9(4)
C7 Mn1 C8 92.8(4)
C6 Mn1 C8 94.8(5)
C7 Mn1 C4 111.7(4)
C6 Mn1 C4 93.2(4)
C8 Mn1 C4 154.2(4)
C7 Mn1 C5 88.7(4)
C6 Mn1 C5 125.5(4)
C8 Mn1 C5 139.7(4)
C4 Mn1 C5 38.9(3)
C7 Mn1 C3 150.8(4)
C6 Mn1 C3 95.7(4)
C8 Mn1 C3 115.2(4)
C4 Mn1 C3 39.5(3)
C5 Mn1 C3 64.8(3)
C7 Mn1 C1 102.8(4)
C6 Mn1 C1 157.5(4)
C8 Mn1 C1 102.9(4)
C4 Mn1 C1 64.9(3)
C5 Mn1 C1 38.2(3)
C3 Mn1 C1 64.3(3)
C7 Mn1 C2 140.0(4)
C6 Mn1 C2 129.5(4)
C8 Mn1 C2 90.6(3)
C4 Mn1 C2 65.7(3)
C5 Mn1 C2 64.4(3)
C3 Mn1 C2 38.9(3)
C1 Mn1 C2 38.0(3)
C13 C11 C10 109.0(6)
C13 C11 C12 112.0(7)
C10 C11 C12 109.4(6)
C13 C11 C14 111.3(7)
C10 C11 C14 109.8(6)
C12 C11 C14 105.3(6)
C22 O6 H6A 109.5
C20 C19 C18 121.0(8)
C20 C19 H19A 119.5
C18 C19 H19A 119.5
C23 O8 H8A 109.5
C1 C2 C3 107.3(7)
C1 C2 C9 131.1(7)
C3 C2 C9 121.4(7)
C1 C2 Mn1 70.7(4)
C3 C2 Mn1 69.7(4)
C9 C2 Mn1 128.7(5)
C18 O7 H7A 109.5
C5 C4 C3 106.3(7)
C5 C4 Mn1 70.6(5)
C3 C4 Mn1 70.6(4)
C5 C4 H4A 126.8
C3 C4 H4A 126.8
Mn1 C4 H4A 126.8
O6 C22 C21 123.3(7)
O6 C22 C17 114.1(7)
C21 C22 C17 122.6(7)
O4 C12 C3 122.6(7)
O4 C12 C11 120.5(7)
C3 C12 C11 116.8(7)
C16 N1 C17 130.5(6)
C16 N1 H1B 114.7
C17 N1 H1B 114.7
C11 C13 H13A 109.5
C11 C13 H13B 109.5
H13A C13 H13B 109.5
C11 C13 H13C 109.5
H13A C13 H13C 109.5
H13B C13 H13C 109.5
C18 C17 C22 117.9(7)
C18 C17 N1 126.2(7)
C22 C17 N1 115.8(6)
C11 C10 C9 115.8(6)
C11 C10 H10A 108.3
C9 C10 H10A 108.3
C11 C10 H10B 108.3
C9 C10 H10B 108.3
H10A C10 H10B 107.4
C16 C15 C14 114.7(7)
C16 C15 H15A 108.6
C14 C15 H15A 108.6
C16 C15 H15B 108.6
C14 C15 H15B 108.6
H15A C15 H15B 107.6
O9 C23 O8 121.8(8)
O9 C23 C21 124.6(8)
O8 C23 C21 113.6(7)
O5 C16 N1 122.5(8)
O5 C16 C15 122.4(7)
N1 C16 C15 115.0(7)
C15 C14 C11 116.1(6)
C15 C14 H14A 108.3
C11 C14 H14A 108.3
C15 C14 H14B 108.3
C11 C14 H14B 108.3
H14A C14 H14B 107.4
O2 C7 Mn1 177.9(10)
C20 C21 C22 117.5(7)
C20 C21 C23 124.2(7)
C22 C21 C23 118.3(7)
O3 C8 Mn1 177.1(9)
O1 C6 Mn1 178.7(8)
C2 C3 C4 108.2(7)
C2 C3 C12 123.4(7)
C4 C3 C12 128.4(7)
C2 C3 Mn1 71.4(4)
C4 C3 Mn1 70.0(4)
C12 C3 Mn1 123.6(5)
C19 C20 C21 121.1(8)
C19 C20 H20A 119.5
C21 C20 H20A 119.5
O7 C18 C17 123.6(8)
O7 C18 C19 116.4(7)
C17 C18 C19 119.9(7)
C5 C1 C2 109.0(8)
C5 C1 Mn1 70.1(5)
C2 C1 Mn1 71.3(5)
C5 C1 H1A 125.5
C2 C1 H1A 125.5
Mn1 C1 H1A 125.5
C2 C9 C10 110.0(6)
C2 C9 H9A 109.7
C10 C9 H9A 109.7
C2 C9 H9B 109.7
C10 C9 H9B 109.7
H9A C9 H9B 108.2
C1 C5 C4 109.2(7)
C1 C5 Mn1 71.7(5)
C4 C5 Mn1 70.5(4)
C1 C5 H5A 125.4
C4 C5 H5A 125.4
Mn1 C5 H5A 125.4

loop_
_geom_bond_atom_site_label_1
_geom_bond_atom_site_label_2
_geom_bond_distance
Mn1 C7 1.786(10)
Mn1 C6 1.791(10)
Mn1 C8 1.798(10)
Mn1 C4 2.122(8)
Mn1 C5 2.124(9)
Mn1 C3 2.130(8)
Mn1 C1 2.144(8)
Mn1 C2 2.152(8)
C11 C13 1.516(10)
C11 C10 1.531(9)
C11 C12 1.533(10)
C11 C14 1.543(9)
O6 C22 1.358(8)
O6 H6A 0.8400
O3 C8 1.146(10)
C19 C20 1.368(10)
C19 C18 1.399(10)
C19 H19A 0.9500
O4 C12 1.237(8)
O8 C23 1.332(9)
O8 H8A 0.8400
C2 C1 1.399(10)
C2 C3 1.424(10)
C2 C9 1.516(9)
O7 C18 1.342(8)
O7 H7A 0.8400
C4 C5 1.413(10)
C4 C3 1.436(10)
C4 H4A 1.0000
O5 C16 1.217(8)
C22 C21 1.396(9)
C22 C17 1.405(9)
C12 C3 1.447(10)
N1 C16 1.350(9)
N1 C17 1.417(8)
N1 H1B 0.8800
C13 H13A 0.9800
C13 H13B 0.9800
C13 H13C 0.9800
C17 C18 1.391(9)
O1 C6 1.150(9)
O9 C23 1.223(9)
C10 C9 1.535(10)
C10 H10A 0.9900
C10 H10B 0.9900
C15 C16 1.488(10)
C15 C14 1.516(9)
C15 H15A 0.9900
C15 H15B 0.9900
C23 C21 1.472(10)
C14 H14A 0.9900
C14 H14B 0.9900
C7 O2 1.158(9)
C21 C20 1.395(9)
C20 H20A 0.9500
C1 C5 1.398(10)
C1 H1A 1.0000
C9 H9A 0.9900
C9 H9B 0.9900
C5 H5A 1.0000

loop_
_geom_torsion_atom_site_label_1
_geom_torsion_atom_site_label_2
_geom_torsion_atom_site_label_3
_geom_torsion_atom_site_label_4
_geom_torsion
C7 Mn1 C2 C1 -15.5(8)
C6 Mn1 C2 C1 152.8(6)
C8 Mn1 C2 C1 -110.5(6)
C4 Mn1 C2 C1 79.8(5)
C5 Mn1 C2 C1 36.8(5)
C3 Mn1 C2 C1 117.8(7)
C7 Mn1 C2 C3 -133.3(6)
C6 Mn1 C2 C3 35.1(7)
C8 Mn1 C2 C3 131.7(6)
C4 Mn1 C2 C3 -37.9(4)
C5 Mn1 C2 C3 -81.0(5)
C1 Mn1 C2 C3 -117.8(7)
C7 Mn1 C2 C9 112.2(8)
C6 Mn1 C2 C9 -79.5(8)
C8 Mn1 C2 C9 17.2(8)
C4 Mn1 C2 C9 -152.5(8)
C5 Mn1 C2 C9 164.5(8)
C3 Mn1 C2 C9 -114.5(9)
C1 Mn1 C2 C9 127.7(9)
C7 Mn1 C4 C5 57.7(6)
C6 Mn1 C4 C5 148.9(5)
C8 Mn1 C4 C5 -103.2(10)
C3 Mn1 C4 C5 -116.1(7)
C1 Mn1 C4 C5 -36.7(4)
C2 Mn1 C4 C5 -78.7(5)
C7 Mn1 C4 C3 173.7(5)
C6 Mn1 C4 C3 -95.1(5)
C8 Mn1 C4 C3 12.9(11)
C5 Mn1 C4 C3 116.1(7)
C1 Mn1 C4 C3 79.3(5)
C2 Mn1 C4 C3 37.3(4)
C13 C11 C12 O4 -26.6(10)
C10 C11 C12 O4 -147.6(7)
C14 C11 C12 O4 94.5(8)
C13 C11 C12 C3 157.9(6)
C10 C11 C12 C3 37.0(9)
C14 C11 C12 C3 -81.0(8)
O6 C22 C17 C18 179.8(6)
C21 C22 C17 C18 -2.1(11)
O6 C22 C17 N1 -4.0(9)
C21 C22 C17 N1 174.0(7)
C16 N1 C17 C18 -31.4(12)
C16 N1 C17 C22 152.8(8)
C13 C11 C10 C9 -178.5(6)
C12 C11 C10 C9 -55.6(8)
C14 C11 C10 C9 59.4(8)
C17 N1 C16 O5 8.4(13)
C17 N1 C16 C15 -168.3(7)
C14 C15 C16 O5 28.5(12)
C14 C15 C16 N1 -154.8(7)
C16 C15 C14 C11 -176.5(7)
C13 C11 C14 C15 65.8(9)
C10 C11 C14 C15 -173.4(7)
C12 C11 C14 C15 -55.8(9)
C6 Mn1 C7 O2 -78(25)
C8 Mn1 C7 O2 -172(25)
C4 Mn1 C7 O2 16(25)
C5 Mn1 C7 O2 48(25)
C3 Mn1 C7 O2 24(25)
C1 Mn1 C7 O2 84(25)
C2 Mn1 C7 O2 93(25)
O6 C22 C21 C20 -177.2(7)
C17 C22 C21 C20 4.9(11)
O6 C22 C21 C23 5.5(11)
C17 C22 C21 C23 -172.4(7)
O9 C23 C21 C20 -176.4(8)
O8 C23 C21 C20 2.8(12)
O9 C23 C21 C22 0.7(13)
O8 C23 C21 C22 179.8(7)
C7 Mn1 C8 O3 -123(23)
C6 Mn1 C8 O3 147(23)
C4 Mn1 C8 O3 39(24)
C5 Mn1 C8 O3 -32(23)
C3 Mn1 C8 O3 48(23)
C1 Mn1 C8 O3 -19(23)
C2 Mn1 C8 O3 17(23)
C7 Mn1 C6 O1 166(37)
C8 Mn1 C6 O1 -101(37)
C4 Mn1 C6 O1 54(37)
C5 Mn1 C6 O1 78(37)
C3 Mn1 C6 O1 15(37)
C1 Mn1 C6 O1 41(37)
C2 Mn1 C6 O1 -6(37)
C1 C2 C3 C4 -0.4(8)
C9 C2 C3 C4 -175.7(6)
Mn1 C2 C3 C4 60.6(5)
C1 C2 C3 C12 -179.5(7)
C9 C2 C3 C12 5.2(11)
Mn1 C2 C3 C12 -118.5(7)
C1 C2 C3 Mn1 -61.0(5)
C9 C2 C3 Mn1 123.7(7)
C5 C4 C3 C2 0.5(8)
Mn1 C4 C3 C2 -61.5(5)
C5 C4 C3 C12 179.6(7)
Mn1 C4 C3 C12 117.6(8)
C5 C4 C3 Mn1 62.0(5)
O4 C12 C3 C2 171.0(7)
C11 C12 C3 C2 -13.7(10)
O4 C12 C3 C4 -7.9(12)
C11 C12 C3 C4 167.4(7)
O4 C12 C3 Mn1 82.1(8)
C11 C12 C3 Mn1 -102.5(7)
C7 Mn1 C3 C2 106.3(8)
C6 Mn1 C3 C2 -153.6(5)
C8 Mn1 C3 C2 -55.5(6)
C4 Mn1 C3 C2 118.3(7)
C5 Mn1 C3 C2 79.7(5)
C1 Mn1 C3 C2 37.2(4)
C7 Mn1 C3 C4 -12.0(9)
C6 Mn1 C3 C4 88.2(5)
C8 Mn1 C3 C4 -173.8(5)
C5 Mn1 C3 C4 -38.5(5)
C1 Mn1 C3 C4 -81.1(5)
C2 Mn1 C3 C4 -118.3(7)
C7 Mn1 C3 C12 -135.4(8)
C6 Mn1 C3 C12 -35.3(7)
C8 Mn1 C3 C12 62.7(8)
C4 Mn1 C3 C12 -123.4(8)
C5 Mn1 C3 C12 -162.0(7)
C1 Mn1 C3 C12 155.5(7)
C2 Mn1 C3 C12 118.3(8)
C18 C19 C20 C21 -0.3(13)
C22 C21 C20 C19 -3.6(12)
C23 C21 C20 C19 173.5(8)
C22 C17 C18 O7 174.9(7)
N1 C17 C18 O7 -0.9(12)
C22 C17 C18 C19 -2.0(11)
N1 C17 C18 C19 -177.7(7)
C20 C19 C18 O7 -173.8(7)
C20 C19 C18 C17 3.2(12)
C3 C2 C1 C5 0.2(9)
C9 C2 C1 C5 174.8(7)
Mn1 C2 C1 C5 -60.2(6)
C3 C2 C1 Mn1 60.4(5)
C9 C2 C1 Mn1 -125.0(8)
C7 Mn1 C1 C5 -70.9(6)
C6 Mn1 C1 C5 52.1(11)
C8 Mn1 C1 C5 -166.8(6)
C4 Mn1 C1 C5 37.3(5)
C3 Mn1 C1 C5 81.2(5)
C2 Mn1 C1 C5 119.2(7)
C7 Mn1 C1 C2 169.8(5)
C6 Mn1 C1 C2 -67.2(11)
C8 Mn1 C1 C2 73.9(6)
C4 Mn1 C1 C2 -81.9(5)
C5 Mn1 C1 C2 -119.2(7)
C3 Mn1 C1 C2 -38.0(4)
C1 C2 C9 C10 165.2(8)
C3 C2 C9 C10 -20.8(9)
Mn1 C2 C9 C10 67.4(8)
C11 C10 C9 C2 47.1(8)
C2 C1 C5 C4 0.1(9)
Mn1 C1 C5 C4 -60.8(6)
C2 C1 C5 Mn1 60.9(6)
C3 C4 C5 C1 -0.4(9)
Mn1 C4 C5 C1 61.6(6)
C3 C4 C5 Mn1 -62.0(5)
C7 Mn1 C5 C1 112.8(6)
C6 Mn1 C5 C1 -158.3(5)
C8 Mn1 C5 C1 20.1(8)
C4 Mn1 C5 C1 -119.0(7)
C3 Mn1 C5 C1 -79.8(5)
C2 Mn1 C5 C1 -36.6(5)
C7 Mn1 C5 C4 -128.3(5)
C6 Mn1 C5 C4 -39.3(6)
C8 Mn1 C5 C4 139.0(6)
C3 Mn1 C5 C4 39.1(4)
C1 Mn1 C5 C4 119.0(7)
C2 Mn1 C5 C4 82.4(5)
